data_7026371
loop_
_publ_author_name
'Chandrasekhar, Naisa'
'Chandrasekar, Rajadurai'

_publ_section_title
;
 &quot;Super hybrid tridentate ligands&quot;:
 4-substituted-2-(1-butyl-1H-1,2,3-triazol-4-yl)-6-(1H-pyrazol-1-yl)pyridine
 ligands coordinated to Fe(ii) ions display above room temperature spin
 transitions.
;
_journal_issue 41
_journal_name_full 'Dalton transactions (Cambridge, England : 2003)'
_journal_page_first 9872
_journal_page_last 9878
_journal_paper_doi 10.1039/c0dt00373e
_journal_volume 39
_journal_year 2010
_chemical_formula_moiety 'C36 H43 B2 F8 Fe N13 O4'
_chemical_formula_sum 'C36 H43 B2 F8 Fe N13 O4'
_chemical_formula_weight 951.30
_chemical_name_systematic
;
?
;
_space_group_IT_number 14
_symmetry_cell_setting monoclinic
_symmetry_space_group_name_Hall '-P 2yn'
_symmetry_space_group_name_H-M 'P 1 21/n 1'
_atom_sites_solution_hydrogens geom
_atom_sites_solution_primary direct
_atom_sites_solution_secondary difmap
_audit_creation_method SHELXL-97
_cell_angle_alpha 90.00
_cell_angle_beta 93.515(2)
_cell_angle_gamma 90.00
_cell_formula_units_Z 4
_cell_length_a 12.8665(11)
_cell_length_b 20.8850(18)
_cell_length_c 15.9996(14)
_cell_measurement_reflns_used 7109
_cell_measurement_temperature 100(2)
_cell_measurement_theta_max 26.25
_cell_measurement_theta_min 2.20
_cell_volume 4291.3(6)
_computing_cell_refinement 'Bruker SMART'
_computing_data_collection 'Bruker SMART'
_computing_data_reduction 'Bruker SAINT'
_computing_molecular_graphics 'Bruker SHELXTL'
_computing_publication_material 'Bruker SHELXTL'
_computing_structure_refinement 'SHELXL-97 (Sheldrick, 1997)'
_computing_structure_solution 'SHELXS-97 (Sheldrick, 1990)'
_diffrn_ambient_temperature 100(2)
_diffrn_measured_fraction_theta_full 0.968
_diffrn_measured_fraction_theta_max 0.968
_diffrn_measurement_device_type 'CCD area detector'
_diffrn_measurement_method 'phi and omega scans'
_diffrn_radiation_monochromator graphite
_diffrn_radiation_source 'fine-focus sealed tube'
_diffrn_radiation_type MoK\a
_diffrn_radiation_wavelength 0.71073
_diffrn_reflns_av_R_equivalents 0.0727
_diffrn_reflns_av_sigmaI/netI 0.0640
_diffrn_reflns_limit_h_max 17
_diffrn_reflns_limit_h_min -17
_diffrn_reflns_limit_k_max 27
_diffrn_reflns_limit_k_min -27
_diffrn_reflns_limit_l_max 21
_diffrn_reflns_limit_l_min -21
_diffrn_reflns_number 49372
_diffrn_reflns_theta_full 28.31
_diffrn_reflns_theta_max 28.31
_diffrn_reflns_theta_min 1.61
_exptl_absorpt_coefficient_mu 0.442
_exptl_absorpt_correction_T_max 0.9571
_exptl_absorpt_correction_T_min 0.8500
_exptl_absorpt_correction_type multi-scan
_exptl_absorpt_process_details SADABS
_exptl_crystal_colour 'wine red'
_exptl_crystal_density_diffrn 1.472
_exptl_crystal_density_method 'not measured'
_exptl_crystal_description needle
_exptl_crystal_F_000 1960
_exptl_crystal_size_max 0.38
_exptl_crystal_size_mid 0.18
_exptl_crystal_size_min 0.10
_refine_diff_density_max 1.144
_refine_diff_density_min -0.551
_refine_diff_density_rms 0.106
_refine_ls_extinction_method none
_refine_ls_goodness_of_fit_ref 1.201
_refine_ls_hydrogen_treatment mixed
_refine_ls_matrix_type full
_refine_ls_number_parameters 618
_refine_ls_number_reflns 10331
_refine_ls_number_restraints 0
_refine_ls_restrained_S_all 1.201
_refine_ls_R_factor_all 0.1114
_refine_ls_R_factor_gt 0.0901
_refine_ls_shift/su_max 0.001
_refine_ls_shift/su_mean 0.000
_refine_ls_structure_factor_coef Fsqd
_refine_ls_weighting_details 'calc w=1/[\s^2^(Fo^2^)+(0.0540P)^2^+15.1944P] where P=(Fo^2^+2Fc^2^)/3'
_refine_ls_weighting_scheme calc
_refine_ls_wR_factor_gt 0.1906
_refine_ls_wR_factor_ref 0.1996
_reflns_number_gt 8339
_reflns_number_total 10331
_reflns_threshold_expression >2sigma(I)
_cod_data_source_file c0dt00373e.txt
_cod_data_source_block rc28
_cod_original_sg_symbol_H-M 'P2(1)/n '
_cod_database_code 7026371

loop_
_symmetry_equiv_pos_as_xyz
'x, y, z'
'-x+1/2, y+1/2, -z+1/2'
'-x, -y, -z'
'x-1/2, -y-1/2, z-1/2'

loop_
_atom_site_label
_atom_site_type_symbol
_atom_site_fract_x
_atom_site_fract_y
_atom_site_fract_z
_atom_site_U_iso_or_equiv
_atom_site_adp_type
_atom_site_occupancy
_atom_site_symmetry_multiplicity
_atom_site_calc_flag
_atom_site_refinement_flags
B1 B 0.4843(4) 0.9338(2) 0.6509(3) 0.0203(10) Uani 1 1 d .
B2 B 0.9982(4) 0.9442(2) 0.3205(4) 0.0258(11) Uani 1 1 d .
C1 C 0.1811(3) 0.6372(2) 0.3072(3) 0.0192(8) Uani 1 1 d .
C2 C 0.1653(3) 0.68595(19) 0.3614(2) 0.0148(8) Uani 1 1 d .
C3 C 0.0803(3) 0.72841(18) 0.3830(2) 0.0140(7) Uani 1 1 d .
C4 C -0.0224(3) 0.72927(19) 0.3515(3) 0.0163(8) Uani 1 1 d .
C5 C -0.0905(3) 0.77200(19) 0.3879(2) 0.0159(8) Uani 1 1 d .
C6 C -0.0557(3) 0.81321(19) 0.4514(3) 0.0160(8) Uani 1 1 d .
C7 C 0.0486(3) 0.80947(18) 0.4776(2) 0.0135(7) Uani 1 1 d .
C8 C -0.2050(3) 0.7741(2) 0.3631(3) 0.0175(8) Uani 1 1 d .
C9 C -0.3880(4) 0.6696(3) 0.3419(4) 0.0505(16) Uani 1 1 d .
H9A H -0.3568 0.6283 0.3288 0.076 Uiso 1 1 calc R
H9B H -0.4636 0.6674 0.3305 0.076 Uiso 1 1 calc R
H9C H -0.3724 0.6797 0.4012 0.076 Uiso 1 1 calc R
C10 C -0.3441(3) 0.7206(3) 0.2890(3) 0.0328(12) Uani 1 1 d .
C11 C 0.6990(3) 0.7079(3) 0.6334(3) 0.0338(12) Uani 1 1 d .
C12 C 0.8761(3) 0.7012(2) 0.6051(3) 0.0291(11) Uani 1 1 d .
H12A H 0.9192 0.6986 0.5561 0.035 Uiso 1 1 calc R
H12B H 0.8771 0.6586 0.6324 0.035 Uiso 1 1 calc R
C13 C 0.9221(3) 0.7501(2) 0.6658(3) 0.0314(11) Uani 1 1 d .
H13A H 0.9099 0.7931 0.6428 0.047 Uiso 1 1 calc R
H13B H 0.9971 0.7427 0.6748 0.047 Uiso 1 1 calc R
H13C H 0.8891 0.7462 0.7192 0.047 Uiso 1 1 calc R
C14 C 0.7493(4) 0.9241(2) 0.5558(3) 0.0276(10) Uani 1 1 d .
C15 C 0.7216(4) 0.9814(3) 0.5086(4) 0.0416(13) Uani 1 1 d .
H15A H 0.7392 0.9759 0.4503 0.062 Uiso 1 1 calc R
H15B H 0.7601 1.0180 0.5332 0.062 Uiso 1 1 calc R
H15C H 0.6466 0.9892 0.5104 0.062 Uiso 1 1 calc R
C16 C 0.4791(3) 0.8648(2) 0.3981(2) 0.0176(8) Uani 1 1 d .
H16 H 0.5514 0.8743 0.4000 0.021 Uiso 1 1 calc R
C17 C 0.4033(3) 0.8934(2) 0.3487(3) 0.0179(8) Uani 1 1 d .
C18 C 0.3090(3) 0.86454(19) 0.3680(2) 0.0162(8) Uani 1 1 d .
C19 C 0.4685(3) 0.77930(18) 0.5096(2) 0.0132(7) Uani 1 1 d .
C20 C 0.5716(3) 0.7692(2) 0.5358(3) 0.0199(9) Uani 1 1 d .
H20 H 0.6267 0.7905 0.5104 0.024 Uiso 1 1 calc R
C21 C 0.5903(3) 0.7264(2) 0.6008(3) 0.0239(9) Uani 1 1 d .
C22 C 0.5096(3) 0.6949(2) 0.6380(3) 0.0217(9) Uani 1 1 d .
C23 C 0.4089(3) 0.70659(19) 0.6061(2) 0.0160(8) Uani 1 1 d .
C24 C 0.3122(3) 0.6772(2) 0.6283(3) 0.0173(8) Uani 1 1 d .
C25 C 0.2809(3) 0.6324(2) 0.6844(3) 0.0178(8) Uani 1 1 d .
H25 H 0.3229 0.6098 0.7254 0.021 Uiso 1 1 calc R
C26 C 0.1043(3) 0.5859(2) 0.7091(3) 0.0230(9) Uani 1 1 d .
H26A H 0.0439 0.6115 0.7250 0.028 Uiso 1 1 calc R
H26B H 0.1387 0.5679 0.7609 0.028 Uiso 1 1 calc R
C27 C 0.0661(4) 0.5314(2) 0.6521(3) 0.0274(10) Uani 1 1 d .
H27A H 0.0093 0.5086 0.6787 0.033 Uiso 1 1 calc R
H27B H 0.0367 0.5497 0.5986 0.033 Uiso 1 1 calc R
C28 C 0.1091(6) 0.4278(3) 0.5802(4) 0.0517(16) Uani 1 1 d .
H28A H 0.0514 0.4073 0.6073 0.078 Uiso 1 1 calc R
H28B H 0.1651 0.3966 0.5743 0.078 Uiso 1 1 calc R
H28C H 0.0844 0.4434 0.5247 0.078 Uiso 1 1 calc R
C29 C 0.1501(4) 0.4838(2) 0.6335(3) 0.0330(11) Uani 1 1 d .
H29A H 0.1822 0.4672 0.6870 0.040 Uiso 1 1 calc R
H29B H 0.2050 0.5060 0.6039 0.040 Uiso 1 1 calc R
C30 C 0.3709(7) 0.4781(5) 0.4543(5) 0.081(3) Uani 1 1 d .
H30A H 0.4067 0.4401 0.4345 0.122 Uiso 1 1 calc R
H30B H 0.3566 0.4725 0.5133 0.122 Uiso 1 1 calc R
H30C H 0.4152 0.5158 0.4484 0.122 Uiso 1 1 calc R
C31 C 0.2741(6) 0.4869(3) 0.4051(4) 0.0560(17) Uani 1 1 d .
H31A H 0.2359 0.5229 0.4293 0.067 Uiso 1 1 calc R
H31B H 0.2313 0.4479 0.4104 0.067 Uiso 1 1 calc R
C32 C 0.2837(4) 0.4999(2) 0.3146(4) 0.0362(12) Uani 1 1 d .
H32A H 0.2130 0.4988 0.2864 0.043 Uiso 1 1 calc R
H32B H 0.3240 0.4645 0.2911 0.043 Uiso 1 1 calc R
C33 C 0.3344(3) 0.5623(2) 0.2921(3) 0.0233(9) Uani 1 1 d .
H33A H 0.4078 0.5625 0.3146 0.028 Uiso 1 1 calc R
H33B H 0.3340 0.5662 0.2304 0.028 Uiso 1 1 calc R
C34 C 0.2306(3) 0.87210(19) 0.6224(2) 0.0177(8) Uani 1 1 d .
H34 H 0.2980 0.8728 0.6503 0.021 Uiso 1 1 calc R
C35 C 0.1509(3) 0.9142(2) 0.6389(3) 0.0222(9) Uani 1 1 d .
H35 H 0.1537 0.9480 0.6786 0.027 Uiso 1 1 calc R
C36 C 0.0670(3) 0.8972(2) 0.5862(3) 0.0194(8) Uani 1 1 d .
F1 F 0.4050(2) 0.97718(14) 0.66298(17) 0.0313(6) Uani 1 1 d .
F2 F 0.5790(2) 0.95948(12) 0.68164(18) 0.0289(6) Uani 1 1 d .
F3 F 0.4667(2) 0.87760(15) 0.6967(2) 0.0408(8) Uani 1 1 d .
F4 F 0.4876(2) 0.91924(15) 0.56817(18) 0.0391(7) Uani 1 1 d .
F5 F 0.9038(2) 0.93182(14) 0.3538(2) 0.0458(8) Uani 1 1 d .
F6 F 1.0611(3) 0.98626(17) 0.3643(3) 0.0581(10) Uani 1 1 d .
F7 F 0.9742(3) 0.9703(2) 0.2413(2) 0.0617(11) Uani 1 1 d .
F8 F 1.0515(2) 0.88671(13) 0.31059(18) 0.0315(6) Uani 1 1 d .
Fe1 Fe 0.25189(4) 0.76035(3) 0.49520(3) 0.01168(14) Uani 1 1 d .
H1 H 0.141(4) 0.619(2) 0.265(3) 0.014(11) Uiso 1 1 d .
H2 H 0.008(4) 0.915(2) 0.581(3) 0.009(10) Uiso 1 1 d .
H3 H -0.095(4) 0.842(2) 0.475(3) 0.013(11) Uiso 1 1 d .
H4 H -0.043(3) 0.701(2) 0.307(3) 0.012(11) Uiso 1 1 d .
H5 H 0.408(4) 0.928(2) 0.315(3) 0.021(12) Uiso 1 1 d .
H6 H 0.519(3) 0.666(2) 0.683(3) 0.016(11) Uiso 1 1 d .
H7 H 0.239(4) 0.872(2) 0.350(3) 0.016(11) Uiso 1 1 d .
H8 H -0.350(3) 0.707(2) 0.232(3) 0.013(11) Uiso 1 1 d .
H9 H -0.378(4) 0.763(3) 0.303(3) 0.033(14) Uiso 1 1 d .
N1 N 0.1781(3) 0.62783(16) 0.6683(2) 0.0174(7) Uani 1 1 d .
N2 N 0.1434(3) 0.66625(16) 0.6056(2) 0.0173(7) Uani 1 1 d .
N3 N 0.2253(3) 0.69675(16) 0.5813(2) 0.0153(7) Uani 1 1 d .
N4 N 0.3902(2) 0.74906(15) 0.5429(2) 0.0138(6) Uani 1 1 d .
N5 N 0.3251(2) 0.82033(16) 0.4265(2) 0.0137(6) Uani 1 1 d .
N6 N 0.4319(2) 0.81978(16) 0.4444(2) 0.0143(7) Uani 1 1 d .
N7 N 0.7719(4) 0.8792(2) 0.5921(3) 0.0406(11) Uani 1 1 d .
N8 N 0.1140(2) 0.76796(15) 0.4457(2) 0.0136(6) Uani 1 1 d .
N9 N 0.2008(2) 0.83094(16) 0.5630(2) 0.0145(7) Uani 1 1 d .
N10 N 0.0981(2) 0.84650(15) 0.5411(2) 0.0149(7) Uani 1 1 d .
N11 N 0.2557(2) 0.69357(16) 0.4105(2) 0.0147(7) Uani 1 1 d .
N12 N 0.3256(2) 0.65217(16) 0.3898(2) 0.0166(7) Uani 1 1 d .
N13 N 0.2794(3) 0.61762(17) 0.3262(2) 0.0174(7) Uani 1 1 d .
O1 O 0.7691(2) 0.71743(16) 0.5770(2) 0.0257(7) Uani 1 1 d .
O2 O 0.7172(3) 0.6868(3) 0.7017(3) 0.0699(17) Uani 1 1 d .
O3 O -0.2630(2) 0.81338(15) 0.3887(2) 0.0233(7) Uani 1 1 d .
O4 O -0.2329(2) 0.72657(15) 0.3109(2) 0.0264(7) Uani 1 1 d .

loop_
_atom_site_aniso_label
_atom_site_aniso_U_11
_atom_site_aniso_U_22
_atom_site_aniso_U_33
_atom_site_aniso_U_23
_atom_site_aniso_U_13
_atom_site_aniso_U_12
B1 0.017(2) 0.019(2) 0.025(2) 0.0005(19) -0.0037(19) 0.0012(18)
B2 0.020(2) 0.017(2) 0.040(3) 0.003(2) -0.004(2) -0.0006(19)
C1 0.0156(19) 0.021(2) 0.021(2) -0.0034(17) -0.0018(16) 0.0042(16)
C2 0.0076(17) 0.019(2) 0.0178(19) 0.0016(15) -0.0017(14) -0.0005(14)
C3 0.0127(17) 0.0129(19) 0.0166(18) 0.0004(14) 0.0014(14) 0.0008(14)
C4 0.0156(19) 0.0130(19) 0.020(2) 0.0010(15) -0.0030(15) -0.0042(15)
C5 0.0104(17) 0.017(2) 0.0196(19) 0.0043(15) -0.0017(15) -0.0020(14)
C6 0.0105(18) 0.0145(19) 0.023(2) 0.0006(16) 0.0005(15) 0.0028(15)
C7 0.0150(18) 0.0102(17) 0.0158(18) 0.0012(14) 0.0044(15) 0.0001(14)
C8 0.0112(18) 0.023(2) 0.0178(19) 0.0031(16) 0.0009(15) 0.0005(15)
C9 0.026(3) 0.068(4) 0.058(4) -0.020(3) 0.005(3) -0.014(3)
C10 0.010(2) 0.045(3) 0.042(3) -0.019(2) -0.0095(19) 0.0018(19)
C11 0.013(2) 0.048(3) 0.039(3) 0.021(2) -0.0072(19) -0.005(2)
C12 0.0109(19) 0.028(2) 0.048(3) 0.013(2) -0.0034(19) 0.0016(17)
C13 0.016(2) 0.036(3) 0.040(3) 0.004(2) -0.0054(19) 0.0002(19)
C14 0.022(2) 0.033(3) 0.028(2) -0.007(2) 0.0010(19) 0.0067(19)
C15 0.039(3) 0.045(3) 0.040(3) 0.010(3) -0.002(2) 0.005(2)
C16 0.0152(19) 0.019(2) 0.019(2) 0.0024(16) 0.0044(16) -0.0043(15)
C17 0.019(2) 0.017(2) 0.0184(19) 0.0056(16) 0.0035(16) 0.0005(16)
C18 0.0162(19) 0.0157(19) 0.0166(19) -0.0032(15) -0.0004(15) 0.0009(15)
C19 0.0102(17) 0.0118(17) 0.0175(18) -0.0009(14) 0.0001(14) -0.0014(13)
C20 0.0110(18) 0.026(2) 0.023(2) 0.0030(17) 0.0000(15) -0.0041(16)
C21 0.015(2) 0.029(2) 0.028(2) 0.0077(18) -0.0046(17) -0.0019(17)
C22 0.0103(18) 0.030(2) 0.024(2) 0.0115(19) -0.0041(16) -0.0010(16)
C23 0.0125(18) 0.018(2) 0.0176(19) 0.0027(15) 0.0006(15) -0.0017(15)
C24 0.0123(18) 0.019(2) 0.020(2) 0.0009(16) -0.0015(15) -0.0011(15)
C25 0.0115(18) 0.018(2) 0.023(2) 0.0035(16) -0.0002(15) -0.0016(15)
C26 0.0148(19) 0.026(2) 0.029(2) 0.0081(18) 0.0078(17) -0.0033(17)
C27 0.022(2) 0.028(2) 0.032(2) 0.007(2) -0.0002(19) -0.0100(18)
C28 0.075(5) 0.032(3) 0.046(3) -0.005(3) -0.006(3) -0.018(3)
C29 0.038(3) 0.031(3) 0.029(3) -0.002(2) 0.003(2) -0.010(2)
C30 0.072(5) 0.120(8) 0.051(4) -0.005(5) 0.001(4) 0.030(5)
C31 0.065(4) 0.037(3) 0.068(4) 0.008(3) 0.018(4) 0.009(3)
C32 0.032(3) 0.025(2) 0.052(3) -0.002(2) 0.007(2) 0.009(2)
C33 0.019(2) 0.024(2) 0.027(2) -0.0081(18) 0.0038(18) 0.0048(17)
C34 0.0165(19) 0.019(2) 0.0175(19) -0.0007(16) -0.0034(15) -0.0043(16)
C35 0.024(2) 0.017(2) 0.025(2) -0.0050(17) -0.0013(18) -0.0038(17)
C36 0.016(2) 0.016(2) 0.026(2) -0.0028(17) 0.0013(17) 0.0026(16)
F1 0.0248(14) 0.0359(16) 0.0321(15) -0.0102(12) -0.0067(11) 0.0122(12)
F2 0.0230(13) 0.0205(13) 0.0418(16) 0.0043(11) -0.0088(12) -0.0037(11)
F3 0.0210(14) 0.0404(17) 0.059(2) 0.0279(15) -0.0150(13) -0.0087(12)
F4 0.0479(19) 0.0418(18) 0.0271(15) -0.0107(13) -0.0013(13) 0.0124(14)
F5 0.0357(17) 0.0283(16) 0.076(2) 0.0127(16) 0.0267(16) 0.0052(13)
F6 0.0414(19) 0.046(2) 0.085(3) -0.0341(19) -0.0111(18) 0.0011(16)
F7 0.046(2) 0.071(3) 0.067(3) 0.033(2) -0.0036(18) 0.0058(19)
F8 0.0288(15) 0.0217(14) 0.0448(17) -0.0059(12) 0.0093(12) 0.0022(11)
Fe1 0.0074(2) 0.0122(3) 0.0154(3) 0.0010(2) 0.00009(19) 0.0000(2)
N1 0.0140(16) 0.0187(17) 0.0200(17) 0.0030(14) 0.0046(13) 0.0010(13)
N2 0.0105(15) 0.0170(17) 0.0247(18) 0.0028(14) 0.0024(13) -0.0005(13)
N3 0.0114(15) 0.0151(16) 0.0195(17) 0.0018(13) 0.0013(13) -0.0011(12)
N4 0.0137(15) 0.0109(16) 0.0165(15) -0.0017(12) -0.0003(12) -0.0021(12)
N5 0.0082(15) 0.0187(17) 0.0141(15) 0.0001(13) 0.0005(12) 0.0005(12)
N6 0.0075(15) 0.0178(17) 0.0177(16) 0.0025(13) 0.0001(12) -0.0016(12)
N7 0.041(3) 0.036(3) 0.044(3) -0.002(2) -0.004(2) 0.012(2)
N8 0.0108(14) 0.0137(16) 0.0162(16) 0.0040(13) 0.0011(12) -0.0013(12)
N9 0.0083(15) 0.0157(16) 0.0194(16) 0.0028(13) -0.0001(12) -0.0019(12)
N10 0.0095(15) 0.0137(16) 0.0215(17) -0.0006(13) 0.0003(13) 0.0015(12)
N11 0.0093(15) 0.0151(16) 0.0197(17) 0.0003(13) 0.0015(13) -0.0003(12)
N12 0.0097(15) 0.0201(18) 0.0201(17) -0.0042(14) 0.0006(13) 0.0004(13)
N13 0.0104(15) 0.0199(17) 0.0218(17) -0.0044(14) 0.0000(13) -0.0008(13)
O1 0.0114(14) 0.0307(17) 0.0346(18) 0.0097(14) -0.0022(13) 0.0010(12)
O2 0.0137(17) 0.133(5) 0.062(3) 0.071(3) -0.0075(18) -0.007(2)
O3 0.0109(13) 0.0262(16) 0.0324(17) -0.0050(13) -0.0016(12) 0.0008(12)
O4 0.0107(14) 0.0307(18) 0.0369(18) -0.0114(14) -0.0069(13) 0.0033(12)

loop_
_atom_type_symbol
_atom_type_description
_atom_type_scat_dispersion_real
_atom_type_scat_dispersion_imag
_atom_type_scat_source
C C 0.0033 0.0016 'International Tables Vol C Tables 4.2.6.8 and 6.1.1.4'
H H 0.0000 0.0000 'International Tables Vol C Tables 4.2.6.8 and 6.1.1.4'
B B 0.0013 0.0007 'International Tables Vol C Tables 4.2.6.8 and 6.1.1.4'
N N 0.0061 0.0033 'International Tables Vol C Tables 4.2.6.8 and 6.1.1.4'
O O 0.0106 0.0060 'International Tables Vol C Tables 4.2.6.8 and 6.1.1.4'
F F 0.0171 0.0103 'International Tables Vol C Tables 4.2.6.8 and 6.1.1.4'
Fe Fe 0.3463 0.8444 'International Tables Vol C Tables 4.2.6.8 and 6.1.1.4'

loop_
_geom_angle_atom_site_label_1
_geom_angle_atom_site_label_2
_geom_angle_atom_site_label_3
_geom_angle
F4 B1 F1 110.4(4)
F4 B1 F2 110.5(4)
F1 B1 F2 109.5(4)
F4 B1 F3 109.6(4)
F1 B1 F3 109.2(4)
F2 B1 F3 107.6(3)
F6 B2 F5 115.6(5)
F6 B2 F7 107.9(4)
F5 B2 F7 105.9(4)
F6 B2 F8 109.4(4)
F5 B2 F8 109.4(4)
F7 B2 F8 108.4(4)
N13 C1 C2 104.9(4)
N13 C1 H1 122(3)
C2 C1 H1 133(3)
C1 C2 N11 107.3(3)
C1 C2 C3 138.2(4)
N11 C2 C3 114.4(3)
N8 C3 C4 121.2(4)
N8 C3 C2 109.6(3)
C4 C3 C2 129.1(4)
C3 C4 C5 117.6(4)
C3 C4 H4 119(3)
C5 C4 H4 123(3)
C6 C5 C4 121.2(4)
C6 C5 C8 116.3(4)
C4 C5 C8 122.5(4)
C7 C6 C5 116.9(4)
C7 C6 H3 118(3)
C5 C6 H3 125(3)
N8 C7 C6 123.0(4)
N8 C7 N10 111.6(3)
C6 C7 N10 125.4(4)
O3 C8 O4 125.1(4)
O3 C8 C5 123.5(4)
O4 C8 C5 111.4(3)
C10 C9 H9A 109.5
C10 C9 H9B 109.5
H9A C9 H9B 109.5
C10 C9 H9C 109.5
H9A C9 H9C 109.5
H9B C9 H9C 109.5
O4 C10 C9 109.0(4)
O4 C10 H8 106(3)
C9 C10 H8 108(3)
O4 C10 H9 108(3)
C9 C10 H9 108(3)
H8 C10 H9 118(4)
O2 C11 O1 125.2(4)
O2 C11 C21 122.5(5)
O1 C11 C21 112.3(4)
O1 C12 C13 111.5(4)
O1 C12 H12A 109.3
C13 C12 H12A 109.3
O1 C12 H12B 109.3
C13 C12 H12B 109.3
H12A C12 H12B 108.0
C12 C13 H13A 109.5
C12 C13 H13B 109.5
H13A C13 H13B 109.5
C12 C13 H13C 109.5
H13A C13 H13C 109.5
H13B C13 H13C 109.5
N7 C14 C15 179.3(6)
C14 C15 H15A 109.5
C14 C15 H15B 109.5
H15A C15 H15B 109.5
C14 C15 H15C 109.5
H15A C15 H15C 109.5
H15B C15 H15C 109.5
C17 C16 N6 107.1(4)
C17 C16 H16 126.5
N6 C16 H16 126.5
C16 C17 C18 106.4(4)
C16 C17 H5 129(3)
C18 C17 H5 124(3)
N5 C18 C17 110.8(4)
N5 C18 H7 117(3)
C17 C18 H7 133(3)
N4 C19 C20 122.9(4)
N4 C19 N6 110.9(3)
C20 C19 N6 126.2(4)
C21 C20 C19 116.6(4)
C21 C20 H20 121.7
C19 C20 H20 121.7
C20 C21 C22 121.8(4)
C20 C21 C11 122.6(4)
C22 C21 C11 115.5(4)
C23 C22 C21 117.7(4)
C23 C22 H6 118(3)
C21 C22 H6 124(3)
N4 C23 C22 120.6(4)
N4 C23 C24 110.1(3)
C22 C23 C24 129.2(4)
N3 C24 C25 107.4(3)
N3 C24 C23 115.0(4)
C25 C24 C23 137.5(4)
N1 C25 C24 104.4(4)
N1 C25 H25 127.8
C24 C25 H25 127.8
N1 C26 C27 111.9(4)
N1 C26 H26A 109.2
C27 C26 H26A 109.2
N1 C26 H26B 109.2
C27 C26 H26B 109.2
H26A C26 H26B 107.9
C29 C27 C26 113.7(4)
C29 C27 H27A 108.8
C26 C27 H27A 108.8
C29 C27 H27B 108.8
C26 C27 H27B 108.8
H27A C27 H27B 107.7
C29 C28 H28A 109.5
C29 C28 H28B 109.5
H28A C28 H28B 109.5
C29 C28 H28C 109.5
H28A C28 H28C 109.5
H28B C28 H28C 109.5
C27 C29 C28 112.9(5)
C27 C29 H29A 109.0
C28 C29 H29A 109.0
C27 C29 H29B 109.0
C28 C29 H29B 109.0
H29A C29 H29B 107.8
C31 C30 H30A 109.5
C31 C30 H30B 109.5
H30A C30 H30B 109.5
C31 C30 H30C 109.5
H30A C30 H30C 109.5
H30B C30 H30C 109.5
C30 C31 C32 115.7(6)
C30 C31 H31A 108.4
C32 C31 H31A 108.4
C30 C31 H31B 108.4
C32 C31 H31B 108.4
H31A C31 H31B 107.4
C31 C32 C33 116.9(5)
C31 C32 H32A 108.1
C33 C32 H32A 108.1
C31 C32 H32B 108.1
C33 C32 H32B 108.1
H32A C32 H32B 107.3
N13 C33 C32 111.3(4)
N13 C33 H33A 109.4
C32 C33 H33A 109.4
N13 C33 H33B 109.4
C32 C33 H33B 109.4
H33A C33 H33B 108.0
N9 C34 C35 111.3(4)
N9 C34 H34 124.4
C35 C34 H34 124.4
C36 C35 C34 106.4(4)
C36 C35 H35 126.8
C34 C35 H35 126.8
N10 C36 C35 106.3(4)
N10 C36 H2 125(3)
C35 C36 H2 128(3)
N8 Fe1 N4 177.53(14)
N8 Fe1 N11 80.38(14)
N4 Fe1 N11 97.32(13)
N8 Fe1 N5 100.53(13)
N4 Fe1 N5 80.40(14)
N11 Fe1 N5 91.99(14)
N8 Fe1 N3 98.65(14)
N4 Fe1 N3 80.42(14)
N11 Fe1 N3 90.94(14)
N5 Fe1 N3 160.82(14)
N8 Fe1 N9 80.37(14)
N4 Fe1 N9 101.94(13)
N11 Fe1 N9 160.74(13)
N5 Fe1 N9 91.07(14)
N3 Fe1 N9 92.38(14)
C25 N1 N2 112.5(3)
C25 N1 C26 127.9(4)
N2 N1 C26 119.6(3)
N3 N2 N1 106.0(3)
N2 N3 C24 109.7(3)
N2 N3 Fe1 135.8(3)
C24 N3 Fe1 114.6(3)
C19 N4 C23 120.4(3)
C19 N4 Fe1 119.5(3)
C23 N4 Fe1 119.9(3)
C18 N5 N6 105.2(3)
C18 N5 Fe1 142.0(3)
N6 N5 Fe1 112.7(2)
C16 N6 N5 110.5(3)
C16 N6 C19 132.9(3)
N5 N6 C19 116.2(3)
C7 N8 C3 120.1(3)
C7 N8 Fe1 119.3(3)
C3 N8 Fe1 120.4(3)
C34 N9 N10 105.1(3)
C34 N9 Fe1 142.4(3)
N10 N9 Fe1 112.5(2)
C36 N10 N9 110.9(3)
C36 N10 C7 133.0(3)
N9 N10 C7 116.1(3)
N12 N11 C2 110.5(3)
N12 N11 Fe1 134.3(3)
C2 N11 Fe1 115.2(3)
N11 N12 N13 105.4(3)
C1 N13 N12 111.8(3)
C1 N13 C33 128.2(4)
N12 N13 C33 119.7(3)
C11 O1 C12 114.9(4)
C8 O4 C10 115.9(3)

loop_
_geom_bond_atom_site_label_1
_geom_bond_atom_site_label_2
_geom_bond_distance
B1 F4 1.361(6)
B1 F1 1.386(5)
B1 F2 1.393(5)
B1 F3 1.410(6)
B2 F6 1.360(6)
B2 F5 1.380(6)
B2 F7 1.397(6)
B2 F8 1.397(6)
C1 N13 1.346(5)
C1 C2 1.361(6)
C1 H1 0.90(5)
C2 N11 1.372(5)
C2 C3 1.467(5)
C3 N8 1.350(5)
C3 C4 1.384(5)
C4 C5 1.402(6)
C4 H4 0.95(4)
C5 C6 1.384(6)
C5 C8 1.503(5)
C6 C7 1.383(5)
C6 H3 0.89(5)
C7 N8 1.331(5)
C7 N10 1.399(5)
C8 O3 1.198(5)
C8 O4 1.334(5)
C9 C10 1.492(9)
C9 H9A 0.9800
C9 H9B 0.9800
C9 H9C 0.9800
C10 O4 1.457(5)
C10 H8 0.95(5)
C10 H9 1.01(6)
C11 O2 1.188(6)
C11 O1 1.329(6)
C11 C21 1.512(6)
C12 O1 1.462(5)
C12 C13 1.504(7)
C12 H12A 0.9900
C12 H12B 0.9900
C13 H13A 0.9800
C13 H13B 0.9800
C13 H13C 0.9800
C14 N7 1.131(6)
C14 C15 1.448(7)
C15 H15A 0.9800
C15 H15B 0.9800
C15 H15C 0.9800
C16 C17 1.356(6)
C16 N6 1.362(5)
C16 H16 0.9500
C17 C18 1.406(6)
C17 H5 0.90(5)
C18 N5 1.322(5)
C18 H7 0.95(5)
C19 N4 1.328(5)
C19 C20 1.383(5)
C19 N6 1.401(5)
C20 C21 1.381(6)
C20 H20 0.9500
C21 C22 1.393(6)
C22 C23 1.385(5)
C22 H6 0.93(5)
C23 N4 1.355(5)
C23 C24 1.451(5)
C24 N3 1.370(5)
C24 C25 1.374(6)
C25 N1 1.335(5)
C25 H25 0.9500
C26 N1 1.474(5)
C26 C27 1.520(6)
C26 H26A 0.9900
C26 H26B 0.9900
C27 C29 1.512(7)
C27 H27A 0.9900
C27 H27B 0.9900
C28 C29 1.523(7)
C28 H28A 0.9800
C28 H28B 0.9800
C28 H28C 0.9800
C29 H29A 0.9900
C29 H29B 0.9900
C30 C31 1.444(10)
C30 H30A 0.9800
C30 H30B 0.9800
C30 H30C 0.9800
C31 C32 1.487(9)
C31 H31A 0.9900
C31 H31B 0.9900
C32 C33 1.511(7)
C32 H32A 0.9900
C32 H32B 0.9900
C33 N13 1.476(5)
C33 H33A 0.9900
C33 H33B 0.9900
C34 N9 1.321(5)
C34 C35 1.389(6)
C34 H34 0.9500
C35 C36 1.374(6)
C35 H35 0.9500
C36 N10 1.356(5)
C36 H2 0.84(5)
Fe1 N8 1.905(3)
Fe1 N4 1.907(3)
Fe1 N11 1.947(3)
Fe1 N5 1.947(3)
Fe1 N3 1.959(3)
Fe1 N9 1.967(3)
N1 N2 1.340(5)
N2 N3 1.310(5)
N5 N6 1.386(4)
N9 N10 1.385(4)
N11 N12 1.306(5)
N12 N13 1.355(5)
